data_2009526
loop_
_publ_author_name
'Brock, Carolyn Pratt'
'Stoilov, Ivan'
'Watt, David S.'

_publ_contact_author
;
                                 Prof. Carolyn P. Brock
                                 Department of Chemistry
                                 University of Kentucky
                                 Lexington, KY  40506-0055
                                 USA
;
_publ_section_title
;
 A steroid derivative that crystallizes with three molecules in the
 asymmetric unit
;
_journal_issue 3
_journal_name_full 'Acta Crystallographica Section C'
_journal_page_first 434
_journal_page_last 438
_journal_paper_doi 10.1107/S0108270193009230
_journal_volume 50
_journal_year 1994
_chemical_formula_moiety 'C30 H54 O'
_chemical_formula_sum 'C30 H54 O'
_chemical_formula_weight 430.76
_chemical_melting_point 424
_chemical_name_systematic
;
(20R,23S,24R)-5\a-dinosteran-29-ol
;
_space_group_crystal_system monoclinic
_space_group_IT_number 4
_space_group_name_Hall 'P 2yb'
_space_group_name_H-M_alt 'P 1 21 1'
_atom_type_scat_source 'International Tables for X-ray Crystallography (1974, Vol. IV, Table 2.4.6A)'
_audit_creation_method 'created by C P Brock'
_cell_angle_alpha 90
_cell_angle_beta 90.068(6)
_cell_angle_gamma 90
_cell_formula_units_Z 6
_cell_length_a 6.6289(5)
_cell_length_b 12.5448(14)
_cell_length_c 49.810(4)
_cell_measurement_reflns_used 22
_cell_measurement_temperature 294.0(10)
_cell_measurement_theta_max 10.3
_cell_measurement_theta_min 8.2
_cell_volume 4142.1(6)
_computing_cell_refinement CAD-4-VAX
_computing_data_collection 'CAD-4-VAX (Enraf-Nonius, 1988)'
_computing_data_reduction 'local program (Brock)'
_computing_molecular_graphics 'ORTEPII (Johnson, 1965)'
_computing_publication_material 'ORFFE (Busing, Martin & Levy, 1964);  local program (Brock)'
_computing_structure_refinement
;local program [based on Ibers' least-squares program, which is in turn based
on ORFLS (Busing, Martin & Levy, 1962)]
;
_computing_structure_solution 'DIRDIF (Beurskens et al., 1983)'
_diffrn_measurement_device 'Enraf-Nonius CAD-4VAX diffractometer'
_diffrn_measurement_method '\w scans;  stationary background measurements'
_diffrn_radiation_monochromator graphite
_diffrn_radiation_type 'Mo K\a'
_diffrn_radiation_wavelength 0.7107
_diffrn_reflns_limit_h_max 7
_diffrn_reflns_limit_h_min 0
_diffrn_reflns_limit_k_max 14
_diffrn_reflns_limit_k_min 0
_diffrn_reflns_limit_l_max 59
_diffrn_reflns_limit_l_min -59
_diffrn_reflns_number 7618
_diffrn_reflns_theta_max 25.0
_diffrn_reflns_theta_min 2.0
_diffrn_standards_decay_% 1.9
_diffrn_standards_interval_time 60
_diffrn_standards_number 3
_exptl_absorpt_coefficient_mu 0.056
_exptl_absorpt_correction_type none
_exptl_crystal_colour colorless
_exptl_crystal_density_diffrn 1.036
_exptl_crystal_description
;
Very thin blades;  the plate normal is c* and the
long direction is a.
;
_exptl_crystal_F_000 1452
_exptl_crystal_size_max 0.5
_exptl_crystal_size_mid 0.5
_exptl_crystal_size_min 0.1
_refine_diff_density_max 0.28
_refine_diff_density_min -0.31
_refine_ls_abs_structure_details
;
Absolute configuration was chosen to correspond with that expected from
the synthetic pathway
;
_refine_ls_extinction_method none
_refine_ls_goodness_of_fit_obs 2.62
_refine_ls_hydrogen_treatment noref
_refine_ls_number_parameters 372
_refine_ls_number_reflns 2377
_refine_ls_R_factor_obs 0.075
_refine_ls_shift/esd_max 0.01
_refine_ls_structure_factor_coef F
_refine_ls_weighting_scheme sigma
_refine_ls_wR_factor_obs 0.068
_reflns_number_observed 2377
_reflns_number_total 7618
_reflns_observed_criterion I>3\s(I)
_cod_data_source_file cr1061.cif
_cod_data_source_block STOILOV
_cod_original_cell_volume 4142.1(7)
_cod_original_sg_symbol_H-M 'P 21'
_cod_database_code 2009526

loop_
_space_group_symop_id
_space_group_symop_operation_xyz
1 x,y,z
2 -x,y+1/2,-z

loop_
_atom_site_label
_atom_site_fract_x
_atom_site_fract_y
_atom_site_fract_z
_atom_site_thermal_displace_type
_atom_site_calc_flag
O101 0.3319(11) -0.1090 0.21766(14) Biso d
O201 0.6914(12) -0.0224(9) 0.20817(16) Biso d
O301 0.0146(12) -0.0977(9) 0.18306(16) Biso d
C101 0.212(2) 0.0019(14) 0.4570(3) Biso d
C102 0.156(2) 0.0205(16) 0.4873(3) Biso d
C103 0.039(2) 0.1191(16) 0.4908(3) Biso d
C104 -0.150(2) 0.1246(14) 0.4736(3) Biso d
C105 -0.086(2) 0.1072(14) 0.4434(3) Biso d
C106 -0.266(2) 0.1237(13) 0.4250(3) Biso d
C107 -0.197(2) 0.1154(14) 0.3949(3) Biso d
C108 -0.086(2) 0.0150(13) 0.3889(2) Biso d
C109 0.095(2) 0.0004(13) 0.4077(2) Biso d
C110 0.027(2) 0.0033(14) 0.4390(3) Biso d
C111 0.233(2) -0.0874(13) 0.4013(2) Biso d
C112 0.295(2) -0.0915(13) 0.3712(2) Biso d
C113 0.110(2) -0.0881(13) 0.3530(2) Biso d
C114 -0.003(2) 0.0146(13) 0.3599(2) Biso d
C115 -0.159(2) 0.0304(13) 0.3375(3) Biso d
C116 -0.047(2) -0.0150(13) 0.3128(3) Biso d
C117 0.153(2) -0.0662(12) 0.3225(2) Biso d
C118 -0.019(2) -0.1847(14) 0.3559(2) Biso d
C119 -0.106(2) -0.0963(16) 0.4439(3) Biso d
C120 0.216(2) -0.1605(12) 0.3047(2) Biso d
C121 0.433(2) -0.1971(15) 0.3125(3) Biso d
C122 0.214(2) -0.1331(12) 0.2743(2) Biso d
C123 0.247(2) -0.2270(12) 0.2550(2) Biso d
C124 0.049(2) -0.2677(12) 0.2427(2) Biso d
C125 0.080(2) -0.3520(12) 0.2204(2) Biso d
C126 0.177(2) -0.4559(14) 0.2305(3) Biso d
C127 -0.124(2) -0.3793(14) 0.2072(3) Biso d
C128 -0.098(2) -0.3034(13) 0.2649(2) Biso d
C129 0.402(2) -0.1954(13) 0.2334(3) Biso d
C130 -0.264(2) 0.2288(17) 0.4777(3) Biso d
C201 0.300(2) 0.3605(14) 0.4198(3) Biso d
C202 0.233(2) 0.4049(15) 0.4478(3) Biso d
C203 0.376(2) 0.4886(16) 0.4577(3) Biso d
C204 0.400(2) 0.5834(15) 0.4384(3) Biso d
C205 0.468(2) 0.5374(13) 0.4109(3) Biso d
C206 0.512(2) 0.6268(13) 0.3906(3) Biso d
C207 0.603(2) 0.5776(13) 0.3650(2) Biso d
C208 0.476(2) 0.4919(13) 0.3529(2) Biso d
C209 0.426(2) 0.4054(13) 0.3733(2) Biso d
C210 0.321(2) 0.4540(13) 0.3989(3) Biso d
C211 0.304(2) 0.3160(13) 0.3606(3) Biso d
C212 0.417(2) 0.2650(13) 0.3360(3) Biso d
C213 0.467(2) 0.3505(12) 0.3147(2) Biso d
C214 0.584(2) 0.4366(12) 0.3298(2) Biso d
C215 0.670(2) 0.5057(14) 0.3070(3) Biso d
C216 0.715(2) 0.4267(14) 0.2840(2) Biso d
C217 0.625(2) 0.3169(12) 0.2932(2) Biso d
C218 0.276(2) 0.3935(14) 0.3016(3) Biso d
C219 0.115(2) 0.4965(14) 0.3927(3) Biso d
C220 0.567(2) 0.2466(12) 0.2686(2) Biso d
C221 0.446(2) 0.1498(13) 0.2760(3) Biso d
C222 0.760(2) 0.2230(12) 0.2524(2) Biso d
C223 0.726(2) 0.1578(12) 0.2258(2) Biso d
C224 0.866(2) 0.1970(13) 0.2032(2) Biso d
C225 0.813(2) 0.3091(14) 0.1920(3) Biso d
C226 0.935(2) 0.3343(16) 0.1670(3) Biso d
C227 0.593(3) 0.3255(16) 0.1869(3) Biso d
C228 1.086(2) 0.1902(15) 0.2104(3) Biso d
C229 0.756(2) 0.0406(14) 0.2306(3) Biso d
C230 0.548(2) 0.6639(16) 0.4498(3) Biso d
C301 -0.452(2) -0.0156(14) -0.0533(3) Biso d
C302 -0.587(2) -0.0207(16) -0.0790(3) Biso d
C303 -0.505(2) -0.1069(17) -0.0978(3) Biso d
C304 -0.505(2) -0.2142(15) -0.0838(3) Biso d
C305 -0.374(2) -0.2074(14) -0.0573(3) Biso d
C306 -0.354(2) -0.3149(15) -0.0431(3) Biso d
C307 -0.209(2) -0.3093(14) -0.0191(3) Biso d
C308 -0.277(2) -0.2235(13) 0.0004(2) Biso d
C309 -0.305(2) -0.1164(14) -0.0138(2) Biso d
C310 -0.455(2) -0.1236(13) -0.0382(3) Biso d
C311 -0.355(2) -0.0291(13) 0.0063(3) Biso d
C312 -0.210(2) -0.0225(14) 0.0299(3) Biso d
C313 -0.188(2) -0.1276(13) 0.0446(2) Biso d
C314 -0.128(2) -0.2101(13) 0.0235(3) Biso d
C315 -0.067(2) -0.3090(15) 0.0392(3) Biso d
C316 0.025(2) -0.2620(14) 0.0656(3) Biso d
C317 -0.013(2) -0.1384(13) 0.0648(2) Biso d
C318 -0.389(2) -0.1572(14) 0.0581(3) Biso d
C319 -0.671(2) -0.1475(14) -0.0284(3) Biso d
C320 -0.033(2) -0.0917(14) 0.0930(2) Biso d
C321 -0.088(2) 0.0241(16) 0.0930(3) Biso d
C322 0.166(2) -0.1072(13) 0.1090(2) Biso d
C323 0.138(2) -0.1505(12) 0.1383(2) Biso d
C324 0.331(2) -0.2033(13) 0.1492(2) Biso d
C325 0.368(2) -0.3149(15) 0.1364(3) Biso d
C326 0.195(3) -0.3873(16) 0.1381(3) Biso d
C327 0.559(3) -0.3648(17) 0.1480(3) Biso d
C328 0.513(2) -0.1320(14) 0.1476(3) Biso d
C329 0.064(2) -0.0565(12) 0.1569(2) Biso d
C330 -0.415(2) -0.2931(17) -0.1030(3) Biso d
H101A 0.3063 0.0604 0.4512 Biso calc
H101B 0.2807 -0.0681 0.4552 Biso calc
H102A 0.2823 0.0259 0.4983 Biso calc
H102B 0.0734 -0.0409 0.4939 Biso calc
H103A 0.1258 0.1820 0.4859 Biso calc
H103B -0.0037 0.1262 0.5100 Biso calc
H104 -0.2412 0.0645 0.4789 Biso calc
H105 0.0117 0.1657 0.4390 Biso calc
H106A -0.3244 0.1961 0.4283 Biso calc
H106B -0.3694 0.0681 0.4287 Biso calc
H107A -0.1054 0.1769 0.3910 Biso calc
H107B -0.3185 0.1191 0.3833 Biso calc
H108 -0.1805 -0.0463 0.3910 Biso calc
H109 0.1762 0.0667 0.4053 Biso calc
H111A 0.1645 -0.1555 0.4059 Biso calc
H111B 0.3566 -0.0782 0.4124 Biso calc
H112A 0.3711 -0.1581 0.3679 Biso calc
H112B 0.3835 -0.0281 0.3673 Biso calc
H114 0.0959 0.0750 0.3586 Biso calc
H115A -0.1923 0.1080 0.3352 Biso calc
H115B -0.2852 -0.0100 0.3413 Biso calc
H116A -0.0189 0.0453 0.2999 Biso calc
H116B -0.1339 -0.0688 0.3038 Biso calc
H117 0.2617 -0.0100 0.3212 Biso calc
H118A 0.0586 -0.2484 0.3500 Biso calc
H118B -0.0601 -0.1923 0.3750 Biso calc
H118C -0.1417 -0.1761 0.3444 Biso calc
H119A -0.0269 -0.1616 0.4404 Biso calc
H119B -0.1545 -0.0957 0.4630 Biso calc
H119C -0.2265 -0.0938 0.4316 Biso calc
H120 0.1204 -0.2202 0.3078 Biso calc
H121A 0.5290 -0.1360 0.3094 Biso calc
H121B 0.4348 -0.2167 0.3318 Biso calc
H121C 0.4725 -0.2584 0.3012 Biso calc
H122A 0.3234 -0.0789 0.2710 Biso calc
H122B 0.0801 -0.0991 0.2700 Biso calc
H123 0.3049 -0.2870 0.2658 Biso calc
H124 -0.0161 -0.2040 0.2340 Biso calc
H125 0.1716 -0.3202 0.2064 Biso calc
H126A 0.1951 -0.5059 0.2153 Biso calc
H126B 0.3101 -0.4397 0.2391 Biso calc
H126C 0.0855 -0.4888 0.2443 Biso calc
H127A -0.1023 -0.4307 0.1925 Biso calc
H127B -0.2153 -0.4094 0.2211 Biso calc
H127C -0.1846 -0.3116 0.1999 Biso calc
H128A -0.2307 -0.3235 0.2567 Biso calc
H128B -0.0407 -0.3661 0.2746 Biso calc
H128C -0.1199 -0.2436 0.2780 Biso calc
H129A 0.4304 -0.2580 0.2221 Biso calc
H129B 0.5285 -0.1723 0.2431 Biso calc
H130A -0.3875 0.2296 0.4664 Biso calc
H130B -0.3024 0.2353 0.4971 Biso calc
H130C -0.1745 0.2899 0.4727 Biso calc
H201A 0.4340 0.3242 0.4217 Biso calc
H201B 0.1980 0.3086 0.4131 Biso calc
H202A 0.2293 0.3448 0.4610 Biso calc
H202B 0.0948 0.4364 0.4460 Biso calc
H203A 0.5104 0.4547 0.4602 Biso calc
H203B 0.3239 0.5154 0.4752 Biso calc
H204 0.2665 0.6205 0.4362 Biso calc
H205 0.5984 0.5008 0.4141 Biso calc
H206A 0.6104 0.6786 0.3986 Biso calc
H206B 0.3841 0.6651 0.3861 Biso calc
H207A 0.7383 0.5486 0.3694 Biso calc
H207B 0.6178 0.6367 0.3513 Biso calc
H208 0.3484 0.5238 0.3461 Biso calc
H209 0.5564 0.3748 0.3795 Biso calc
H211A 0.1728 0.3463 0.3544 Biso calc
H211B 0.2807 0.2605 0.3744 Biso calc
H212A 0.3288 0.2099 0.3277 Biso calc
H212B 0.5455 0.2317 0.3423 Biso calc
H214) 0.7024 0.4002 0.3380 Biso calc
H215A 0.7968 0.5422 0.3129 Biso calc
H215B 0.5696 0.5603 0.3011 Biso calc
H216A 0.8643 0.4205 0.2811 Biso calc
H216B 0.6498 0.4513 0.2669 Biso calc
H217 0.7344 0.2791 0.3030 Biso calc
H218A 0.2065 0.3354 0.2913 Biso calc
H218B 0.1826 0.4221 0.3156 Biso calc
H218C 0.3113 0.4527 0.2887 Biso calc
H219A 0.0313 0.4387 0.3853 Biso calc
H219B 0.0537 0.5245 0.4097 Biso calc
H219C 0.1280 0.5562 0.3795 Biso calc
H220 0.4788 0.2922 0.2569 Biso calc
H221A 0.4097 0.1104 0.2591 Biso calc
H221B 0.5287 0.1028 0.2878 Biso calc
H221C 0.3207 0.1719 0.2855 Biso calc
H222A 0.8524 0.1817 0.2642 Biso calc
H222B 0.8236 0.2934 0.2478 Biso calc
H223 0.5837 0.1706 0.2199 Biso calc
H224 0.8461 0.1471 0.1879 Biso calc
H225 0.8524 0.3637 0.2059 Biso calc
H226A 0.8951 0.2833 0.1521 Biso calc
H226B 0.9027 0.4091 0.1604 Biso calc
H226C 1.0804 0.3283 0.1705 Biso calc
H227A 0.5453 0.2752 0.1725 Biso calc
H227B 0.5131 0.3143 0.2035 Biso calc
H227C 0.5679 0.4011 0.1802 Biso calc
H228A 1.1718 0.2113 0.1947 Biso calc
H228B 1.1166 0.2410 0.2257 Biso calc
H228C 1.1209 0.1166 0.2161 Biso calc
H229A 0.6760 0.0223 0.2470 Biso calc
H229B 0.9030 0.0300 0.2345 Biso calc
H230A 0.5628 0.7259 0.4370 Biso calc
H230B 0.4977 0.6919 0.4674 Biso calc
H230C 0.6824 0.6299 0.4524 Biso calc
H301A -0.3120 0.0026 -0.0584 Biso calc
H301B -0.5077 0.0415 -0.0411 Biso calc
H302A -0.5809 0.0506 -0.0881 Biso calc
H302B -0.7271 -0.0373 -0.0737 Biso calc
H303A -0.3627 -0.0884 -0.1031 Biso calc
H303B -0.5911 -0.1096 -0.1142 Biso calc
H304 -0.6476 -0.2350 -0.0795 Biso calc
H305 -0.2345 -0.1836 -0.0626 Biso calc
H306A -0.3014 -0.3680 -0.0562 Biso calc
H306B -0.4903 -0.3371 -0.0367 Biso calc
H307A -0.0708 -0.2922 -0.0255 Biso calc
H307B -0.2093 -0.3792 -0.0095 Biso calc
H308 -0.4104 -0.2446 0.0081 Biso calc
H309 -0.1704 -0.0973 -0.0217 Biso calc
H311A -0.4907 -0.0421 0.0139 Biso calc
H311B -0.3514 0.0417 -0.0030 Biso calc
H312A -0.2581 0.0340 0.0428 Biso calc
H312B -0.0722 0.0001 0.0231 Biso calc
H314 -0.0006 -0.1817 0.0150 Biso calc
H315A 0.0356 -0.3509 0.0292 Biso calc
H315B -0.1872 -0.3536 0.0432 Biso calc
H316A 0.1718 -0.2757 0.0664 Biso calc
H316B -0.0445 -0.2923 0.0815 Biso calc
H317 0.1084 -0.1032 0.0564 Biso calc
H318A -0.4989 -0.1560 0.0443 Biso calc
H318B -0.3780 -0.2272 0.0665 Biso calc
H318C -0.4214 -0.1010 0.0722 Biso calc
H319A -0.7153 -0.0881 -0.0159 Biso calc
H319B -0.7648 -0.1494 -0.0441 Biso calc
H319C -0.6738 -0.2159 -0.0186 Biso calc
H320 -0.1429 -0.1302 0.1026 Biso calc
H321A -0.2184 0.0348 0.0832 Biso calc
H321B -0.1028 0.0502 0.1119 Biso calc
H321C 0.0205 0.0664 0.0839 Biso calc
H322A 0.2371 -0.0363 0.1101 Biso calc
H322B 0.2520 -0.1584 0.0989 Biso calc
H323 0.0287 -0.2050 0.1378 Biso calc
H324 0.3062 -0.2157 0.1686 Biso calc
H325 0.3939 -0.3025 0.1168 Biso calc
H326A 0.0742 -0.3523 0.1294 Biso calc
H326B 0.2258 -0.4548 0.1287 Biso calc
H326C 0.1633 -0.4014 0.1574 Biso calc
H327A 0.6762 -0.3158 0.1455 Biso calc
H327B 0.5399 -0.3789 0.1677 Biso calc
H327C 0.5873 -0.4341 0.1387 Biso calc
H328A 0.5453 -0.1148 0.1283 Biso calc
H328B 0.4861 -0.0626 0.1573 Biso calc
H328C 0.6324 -0.1672 0.1560 Biso calc
H329A -0.0586 -0.0227 0.1484 Biso calc
H329B 0.1738 -0.0010 0.1578 Biso calc
H330A -0.4108 -0.3655 -0.0945 Biso calc
H330B -0.4949 -0.2964 -0.1200 Biso calc
H330C -0.2722 -0.2710 -0.1075 Biso calc

loop_
_geom_angle_atom_site_label_1
_geom_angle_atom_site_label_2
_geom_angle_atom_site_label_3
_geom_angle
_geom_angle_publ_flag
C102 C101 C110 111.8(12) yes
C101 C102 C103 111.4(14) yes
C102 C103 C104 113.9(14) yes
C103 C104 C105 108.1(12) yes
C103 C104 C130 111.8(14) yes
C105 C104 C130 112.4(13) yes
C104 C105 C106 110.1(12) yes
C104 C105 C110 112.9(12) yes
C106 C105 C110 114.6(13) yes
C105 C106 C107 109.6(11) yes
C106 C107 C108 113.1(13) yes
C107 C108 C109 111.4(12) yes
C107 C108 C114 111.5(12) yes
C109 C108 C114 107.0(10) yes
C108 C109 C110 111.5(11) yes
C108 C109 C111 116.3(11) yes
C110 C109 C111 113.7(12) yes
C101 C110 C105 108.8(13) yes
C101 C110 C109 109.9(11) yes
C101 C110 C119 111.0(13) yes
C105 C110 C109 107.1(12) yes
C105 C110 C119 112.9(11) yes
C109 C110 C119 107.0(11) yes
C109 C111 C112 113.8(11) yes
C111 C112 C113 111.1(10) yes
C112 C113 C114 106.4(11) yes
C112 C113 C117 116.0(10) yes
C112 C113 C118 112.3(12) yes
C114 C113 C117 99.3(11) yes
C114 C113 C118 112.4(10) yes
C117 C113 C118 109.8(11) yes
C108 C114 C113 112.9(11) yes
C108 C114 C115 116.0(11) yes
C113 C114 C115 105.9(11) yes
C114 C115 C116 101.9(11) yes
C115 C116 C117 108.6(11) yes
C113 C117 C116 102.6(10) yes
C113 C117 C120 118.2(11) yes
C116 C117 C120 112.0(10) yes
C117 C120 C121 109.5(11) yes
C117 C120 C122 112.8(11) yes
C121 C120 C122 108.6(10) yes
C120 C122 C123 116.1(11) yes
C122 C123 C124 112.2(10) yes
C122 C123 C129 109.7(11) yes
C124 C123 C129 112.4(10) yes
C123 C124 C125 113.4(10) yes
C123 C124 C128 110.7(10) yes
C125 C124 C128 113.6(11) yes
C124 C125 C126 113.6(11) yes
C124 C125 C127 110.0(11) yes
C126 C125 C127 108.6(12) yes
O101 C129 C123 111.3(11) yes
C202 C201 C210 110.3(13) yes
C201 C202 C203 111.2(13) yes
C202 C203 C204 113.9(14) yes
C203 C204 C205 107.1(13) yes
C203 C204 C230 110.6(13) yes
C205 C204 C230 113.0(13) yes
C204 C205 C206 111.4(12) yes
C204 C205 C210 114.2(12) yes
C206 C205 C210 111.1(11) yes
C205 C206 C207 109.2(12) yes
C206 C207 C208 113.7(11) yes
C207 C208 C209 111.6(11) yes
C207 C208 C214 111.6(11) yes
C209 C208 C214 106.5(11) yes
C208 C209 C210 111.2(12) yes
C208 C209 C211 111.2(10) yes
C210 C209 C211 113.0(11) yes
C201 C210 C205 107.7(11) yes
C201 C210 C209 106.6(12) yes
C201 C210 C219 108.9(12) yes
C205 C210 C209 107.2(11) yes
C205 C210 C219 114.3(12) yes
C209 C210 C219 111.9(11) yes
C209 C211 C212 112.1(11) yes
C211 C212 C213 110.9(11) yes
C212 C213 C214 105.2(10) yes
C212 C213 C217 115.6(11) yes
C212 C213 C218 111.0(11) yes
C214 C213 C217 101.0(10) yes
C214 C213 C218 112.4(11) yes
C217 C213 C218 111.2(10) yes
C208 C214 C213 117.2(10) yes
C208 C214 C215 118.4(11) yes
C213 C214 C215 102.9(10) yes
C214 C215 C216 104.8(12) yes
C215 C216 C217 105.9(10) yes
C213 C217 C216 102.6(10) yes
C213 C217 C220 122.0(10) yes
C216 C217 C220 111.2(10) yes
C217 C220 C221 113.5(10) yes
C217 C220 C222 108.5(10) yes
C221 C220 C222 114.5(11) yes
C220 C222 C223 115.0(10) yes
C222 C223 C224 111.3(11) yes
C222 C223 C229 110.7(11) yes
C224 C223 C229 110.5(11) yes
C223 C224 C225 114.4(12) yes
C223 C224 C228 113.1(12) yes
C225 C224 C228 110.9(13) yes
C224 C225 C226 111.2(13) yes
C224 C225 C227 114.0(14) yes
C226 C225 C227 110.5(13) yes
O201 C229 C223 112.0(11) yes
C302 C301 C310 110.7(13) yes
C301 C302 C303 108.9(14) yes
C302 C303 C304 110.3(13) yes
C303 C304 C305 109.6(13) yes
C303 C304 C330 107.0(13) yes
C305 C304 C330 110.3(13) yes
C304 C305 C306 112.7(13) yes
C304 C305 C310 111.6(12) yes
C306 C305 C310 110.6(11) yes
C305 C306 C307 112.0(13) yes
C306 C307 C308 110.2(13) yes
C307 C308 C309 111.4(11) yes
C307 C308 C314 111.6(12) yes
C309 C308 C314 109.3(12) yes
C308 C309 C310 112.6(12) yes
C308 C309 C311 110.7(11) yes
C310 C309 C311 114.6(13) yes
C301 C310 C305 107.2(11) yes
C301 C310 C309 108.4(13) yes
C301 C310 C319 109.8(12) yes
C305 C310 C309 107.6(12) yes
C305 C310 C319 113.1(12) yes
C309 C310 C319 110.6(11) yes
C309 C311 C312 114.5(13) yes
C311 C312 C313 112.6(13) yes
C312 C313 C314 106.3(11) yes
C312 C313 C317 117.4(12) yes
C312 C313 C318 109.9(12) yes
C314 C313 C317 100.9(11) yes
C314 C313 C318 111.4(12) yes
C317 C313 C318 110.5(11) yes
C308 C314 C313 115.0(12) yes
C308 C314 C315 118.0(13) yes
C313 C314 C315 105.6(11) yes
C314 C315 C316 103.1(13) yes
C315 C316 C317 106.9(12) yes
C313 C317 C316 102.7(11) yes
C313 C317 C320 119.7(11) yes
C316 C317 C320 111.8(12) yes
C317 C320 C321 113.2(12) yes
C317 C320 C322 110.2(11) yes
C321 C320 C322 109.1(13) yes
C320 C322 C323 114.8(10) yes
C322 C323 C324 112.2(10) yes
C322 C323 C329 109.0(10) yes
C324 C323 C329 111.8(10) yes
C323 C324 C325 112.0(11) yes
C323 C324 C328 113.2(12) yes
C325 C324 C328 112.4(12) yes
C324 C325 C326 113.9(13) yes
C324 C325 C327 110.3(14) yes
C326 C325 C327 111.9(15) yes
O301 C329 C323 109.5(10) yes

loop_
_geom_bond_atom_site_label_1
_geom_bond_atom_site_label_2
_geom_bond_site_symmetry_1
_geom_bond_site_symmetry_2
_geom_bond_distance
_geom_bond_publ_flag
O101 C129 . . 1.418(14) yes
C101 C102 . . 1.572(18) yes
C101 C110 . . 1.523(16) yes
C102 C103 . . 1.47(2) yes
C103 C104 . . 1.519(17) yes
C104 C105 . . 1.580(16) yes
C104 C130 . . 1.52(2) yes
C105 C106 . . 1.519(16) yes
C105 C110 . . 1.518(17) yes
C106 C107 . . 1.571(16) yes
C107 C108 . . 1.490(17) yes
C108 C109 . . 1.529(15) yes
C108 C114 . . 1.544(15) yes
C109 C110 . . 1.624(15) yes
C109 C111 . . 1.466(16) yes
C110 C119 . . 1.549(18) yes
C111 C112 . . 1.553(15) yes
C112 C113 . . 1.523(15) yes
C113 C114 . . 1.530(16) yes
C113 C117 . . 1.571(14) yes
C113 C118 . . 1.491(16) yes
C114 C115 . . 1.536(15) yes
C115 C116 . . 1.546(15) yes
C116 C117 . . 1.550(15) yes
C117 C120 . . 1.537(15) yes
C120 C121 . . 1.557(16) yes
C120 C122 . . 1.550(14) yes
C122 C123 . . 1.540(16) yes
C123 C124 . . 1.536(15) yes
C123 C129 . . 1.539(15) yes
C124 C128 . . 1.541(15) yes
C124 C125 . . 1.549(16) yes
C125 C126 . . 1.538(18) yes
C125 C127 . . 1.541(16) yes
O201 C229 . . 1.433(14) yes
C201 C202 . . 1.564(17) yes
C201 C210 . . 1.575(18) yes
C202 C203 . . 1.497(19) yes
C203 C204 . . 1.536(19) yes
C204 C205 . . 1.553(17) yes
C204 C230 . . 1.514(19) yes
C205 C206 . . 1.540(17) yes
C205 C210 . . 1.547(17) yes
C206 C207 . . 1.540(15) yes
C207 C208 . . 1.491(16) yes
C208 C209 . . 1.525(16) yes
C208 C214 . . 1.523(15) yes
C209 C210 . . 1.576(16) yes
C209 C211 . . 1.519(17) yes
C210 C219 . . 1.495(16) yes
C211 C212 . . 1.568(16) yes
C212 C213 . . 1.548(16) yes
C213 C214 . . 1.526(15) yes
C213 C217 . . 1.552(14) yes
C213 C218 . . 1.522(15) yes
C214 C215 . . 1.537(16) yes
C215 C216 . . 1.544(17) yes
C216 C217 . . 1.568(16) yes
C217 C220 . . 1.557(15) yes
C220 C221 . . 1.499(16) yes
C220 C222 . . 1.544(14) yes
C222 C223 . . 1.575(15) yes
C223 C224 . . 1.541(15) yes
C223 C229 . . 1.504(17) yes
C224 C228 . . 1.506(17) yes
C224 C225 . . 1.553(18) yes
C225 C226 . . 1.519(18) yes
C225 C227 . . 1.495(17) yes
O301 C329 . . 1.439(12) yes
C301 C302 . . 1.565(19) yes
C301 C310 . . 1.550(18) yes
C302 C303 . . 1.53(2) yes
C303 C304 . . 1.52(2) yes
C304 C305 . . 1.582(17) yes
C304 C330 . . 1.501(19) yes
C305 C306 . . 1.529(19) yes
C305 C310 . . 1.517(16) yes
C306 C307 . . 1.534(16) yes
C307 C308 . . 1.516(17) yes
C308 C309 . . 1.529(17) yes
C308 C314 . . 1.529(17) yes
C309 C310 . . 1.570(15) yes
C309 C311 . . 1.520(17) yes
C310 C319 . . 1.541(16) yes
C311 C312 . . 1.519(17) yes
C312 C313 . . 1.515(17) yes
C313 C314 . . 1.529(16) yes
C313 C317 . . 1.543(15) yes
C313 C318 . . 1.538(15) yes
C314 C315 . . 1.521(18) yes
C315 C316 . . 1.561(17) yes
C316 C317 . . 1.572(17) yes
C317 C320 . . 1.526(15) yes
C320 C321 . . 1.50(2) yes
C320 C322 . . 1.554(15) yes
C322 C323 . . 1.571(15) yes
C323 C324 . . 1.538(15) yes
C323 C329 . . 1.578(16) yes
C324 C328 . . 1.506(16) yes
C324 C325 . . 1.560(17) yes
C325 C326 . . 1.469(19) yes
C325 C327 . . 1.521(19) yes

loop_
_geom_contact_atom_site_label_1
_geom_contact_atom_site_label_2
_geom_contact_distance
_geom_contact_site_symmetry_2
_geom_contact_publ_flag
O101 O201 2.661(11) 1_555 yes
O101 O301 2.721(11) 1_555 yes
O201 O301 2.657(11) 1_655 yes
